data_4078892
loop_
_publ_author_name
'Zhou, Yi'
'Zhang, Wen-Xiong'
'Xi, Zhenfeng'

_publ_section_title
;
 1,3-Butadienylzinc Trimer Formed via Transmetalation from
 1,4-Dilithio-1,3-butadienes: Synthesis, Structural Characterization, and
 Application in Negishi Cross-Coupling
;
_journal_issue 15
_journal_name_full Organometallics
_journal_page_first 5546
_journal_paper_doi 10.1021/om3005004
_journal_volume 31
_journal_year 2012
_chemical_formula_moiety 'C36 H60 Zn3'
_chemical_formula_sum 'C36 H60 Zn3'
_chemical_formula_weight 688.95
_chemical_name_systematic
; 
 ? 
;
_space_group_IT_number 179
_symmetry_cell_setting hexagonal
_symmetry_space_group_name_Hall 'P 65 2 (0 0 1)'
_symmetry_space_group_name_H-M 'P 65 2 2'
_atom_sites_solution_hydrogens geom
_atom_sites_solution_primary direct
_atom_sites_solution_secondary difmap
_audit_creation_method SHELXL-97
_cell_angle_alpha 90.00
_cell_angle_beta 90.00
_cell_angle_gamma 120.00
_cell_formula_units_Z 6
_cell_length_a 11.557(4)
_cell_length_b 11.557(4)
_cell_length_c 48.530(19)
_cell_measurement_reflns_used 5529
_cell_measurement_temperature 173(2)
_cell_measurement_theta_max 25.2909
_cell_measurement_theta_min 4.5826
_cell_volume 5613(4)
_computing_cell_refinement 'CrystalClear (Rigaku Inc., 2008)'
_computing_data_collection 'CrystalClear (Rigaku Inc., 2008)'
_computing_data_reduction 'CrystalClear (Rigaku Inc., 2008)'
_computing_molecular_graphics
;
 Mercury: visualization and analysis of crystal structures, C. F. Macrae,
 P. R. Edgington, P. McCabe, E. Pidcock, G. P. Shields, R. Taylor,
 M. Towler and J. van de Streek, J. Appl. Cryst., 39, 453-457, 2006.
;
_computing_publication_material 'SHELX-97 (Sheldrick, 2008)'
_computing_structure_refinement 'SHELX-97 (Sheldrick, 2008)'
_computing_structure_solution 'SHELX-97 (Sheldrick, 2008)'
_diffrn_ambient_temperature 173(2)
_diffrn_detector_area_resol_mean 28.5714
_diffrn_measured_fraction_theta_full 0.994
_diffrn_measured_fraction_theta_max 0.994
_diffrn_measurement_device_type 'Saturn724+ CCD'
_diffrn_measurement_method '\w scans at fixed \c = 45\%'
_diffrn_radiation_monochromator graphite
_diffrn_radiation_source 'fine-focus sealed tube'
_diffrn_radiation_type MoK\a
_diffrn_radiation_wavelength 0.71073
_diffrn_reflns_av_R_equivalents 0.0464
_diffrn_reflns_av_sigmaI/netI 0.0353
_diffrn_reflns_limit_h_max 9
_diffrn_reflns_limit_h_min -13
_diffrn_reflns_limit_k_max 13
_diffrn_reflns_limit_k_min -9
_diffrn_reflns_limit_l_max 41
_diffrn_reflns_limit_l_min -58
_diffrn_reflns_number 14890
_diffrn_reflns_theta_full 25.29
_diffrn_reflns_theta_max 25.29
_diffrn_reflns_theta_min 2.08
_exptl_absorpt_coefficient_mu 1.927
_exptl_absorpt_correction_T_max 1.0000
_exptl_absorpt_correction_T_min 0.6725
_exptl_absorpt_correction_type multi-scan
_exptl_absorpt_process_details 'CrystalClear (Rigaku Inc., 2008)'
_exptl_crystal_colour Colorless
_exptl_crystal_density_diffrn 1.223
_exptl_crystal_density_method 'not measured'
_exptl_crystal_description block
_exptl_crystal_F_000 2196
_exptl_crystal_size_max 0.35
_exptl_crystal_size_mid 0.30
_exptl_crystal_size_min 0.28
_refine_diff_density_max 0.295
_refine_diff_density_min -0.262
_refine_diff_density_rms 0.057
_refine_ls_abs_structure_details 'Flack H D (1983), Acta Cryst. A39, 876-881'
_refine_ls_abs_structure_Flack 0.00(3)
_refine_ls_extinction_coef 0.00207(15)
_refine_ls_extinction_expression Fc^*^=kFc[1+0.001xFc^2^\l^3^/sin(2\q)]^-1/4^
_refine_ls_extinction_method SHELXL
_refine_ls_goodness_of_fit_ref 1.126
_refine_ls_hydrogen_treatment constr
_refine_ls_matrix_type full
_refine_ls_number_parameters 185
_refine_ls_number_reflns 3376
_refine_ls_number_restraints 0
_refine_ls_restrained_S_all 1.126
_refine_ls_R_factor_all 0.0500
_refine_ls_R_factor_gt 0.0461
_refine_ls_shift/su_max 0.000
_refine_ls_shift/su_mean 0.000
_refine_ls_structure_factor_coef Fsqd
_refine_ls_weighting_details 'calc w=1/[\s^2^(Fo^2^)+(0.0248P)^2^+7.4241P] where P=(Fo^2^+2Fc^2^)/3'
_refine_ls_weighting_scheme calc
_refine_ls_wR_factor_gt 0.0951
_refine_ls_wR_factor_ref 0.0983
_reflns_number_gt 3171
_reflns_number_total 3376
_reflns_threshold_expression >2sigma(I)
_cod_data_source_file om3005004_si_003.cif
_cod_data_source_block a
_cod_original_cell_volume 5614(4)
_cod_original_sg_symbol_H-M P6522
_cod_database_code 4078892

loop_
_symmetry_equiv_pos_as_xyz
'x, y, z'
'x-y, x, z+5/6'
'-y, x-y, z+2/3'
'-x, -y, z+1/2'
'-x+y, -x, z+1/3'
'y, -x+y, z+1/6'
'-y, -x, -z+1/6'
'x-y, -y, -z'
'x, x-y, -z+5/6'
'y, x, -z+2/3'
'-x+y, y, -z+1/2'
'-x, -x+y, -z+1/3'

loop_
_atom_site_label
_atom_site_type_symbol
_atom_site_fract_x
_atom_site_fract_y
_atom_site_fract_z
_atom_site_U_iso_or_equiv
_atom_site_adp_type
_atom_site_occupancy
_atom_site_symmetry_multiplicity
_atom_site_calc_flag
_atom_site_refinement_flags
Zn1 Zn 0.61331(5) 0.18484(6) 0.064410(10) 0.04326(17) Uani 1 1 d .
Zn2 Zn 0.58747(4) 0.41253(4) 0.0833 0.0425(2) Uani 1 2 d S
C1 C 0.5646(5) 0.2597(5) 0.03404(8) 0.0437(11) Uani 1 1 d .
C2 C 0.6532(5) 0.3167(6) 0.00868(8) 0.0574(13) Uani 1 1 d .
H2A H 0.6224 0.3686 -0.0022 0.069 Uiso 1 1 calc R
H2B H 0.7460 0.3789 0.0147 0.069 Uiso 1 1 calc R
C3 C 0.6524(6) 0.2112(6) -0.00919(11) 0.0776(18) Uani 1 1 d .
H3A H 0.5630 0.1559 -0.0170 0.116 Uiso 1 1 calc R
H3B H 0.6762 0.1552 0.0018 0.116 Uiso 1 1 calc R
H3C H 0.7174 0.2534 -0.0241 0.116 Uiso 1 1 calc R
C4 C 0.4400(5) 0.2436(5) 0.03563(8) 0.0427(11) Uani 1 1 d .
C5 C 0.3711(5) 0.2769(6) 0.01279(9) 0.0597(14) Uani 1 1 d .
H5B H 0.4322 0.3130 -0.0032 0.072 Uiso 1 1 calc R
H5A H 0.2906 0.1937 0.0068 0.072 Uiso 1 1 calc R
C6 C 0.3306(6) 0.3773(6) 0.02153(12) 0.0809(19) Uani 1 1 d .
H6A H 0.2764 0.3858 0.0070 0.121 Uiso 1 1 calc R
H6C H 0.4108 0.4642 0.0247 0.121 Uiso 1 1 calc R
H6B H 0.2784 0.3469 0.0386 0.121 Uiso 1 1 calc R
C7 C 0.3601(4) 0.1893(5) 0.06176(8) 0.0420(10) Uani 1 1 d .
C8 C 0.2237(5) 0.0661(5) 0.05830(11) 0.0548(13) Uani 1 1 d .
H8B H 0.1738 0.0481 0.0758 0.066 Uiso 1 1 calc R
H8A H 0.1735 0.0838 0.0440 0.066 Uiso 1 1 calc R
C9 C 0.2310(6) -0.0543(6) 0.05038(15) 0.089(2) Uani 1 1 d .
H9A H 0.1409 -0.1285 0.0466 0.134 Uiso 1 1 calc R
H9C H 0.2709 -0.0789 0.0655 0.134 Uiso 1 1 calc R
H9B H 0.2861 -0.0349 0.0338 0.134 Uiso 1 1 calc R
C10 C 0.4147(5) 0.2474(5) 0.08614(9) 0.0469(12) Uani 1 1 d .
C11 C 0.3462(6) 0.1985(6) 0.11346(9) 0.0640(15) Uani 1 1 d .
H11A H 0.2593 0.1163 0.1103 0.077 Uiso 1 1 calc R
H11B H 0.4011 0.1740 0.1251 0.077 Uiso 1 1 calc R
C12 C 0.3223(8) 0.2938(7) 0.12868(15) 0.117(3) Uani 1 1 d .
H12C H 0.4078 0.3684 0.1350 0.175 Uiso 1 1 calc R
H12B H 0.2653 0.2492 0.1446 0.175 Uiso 1 1 calc R
H12A H 0.2779 0.3277 0.1166 0.175 Uiso 1 1 calc R
C13 C 0.6543(5) 0.0939(5) 0.09308(9) 0.0517(12) Uani 1 1 d .
C14 C 0.5471(6) -0.0088(6) 0.11219(10) 0.0688(17) Uani 1 1 d .
H14B H 0.5895 -0.0161 0.1293 0.083 Uiso 1 1 calc R
H14A H 0.4834 0.0214 0.1172 0.083 Uiso 1 1 calc R
C15 C 0.4719(6) -0.1454(6) 0.09830(13) 0.0855(19) Uani 1 1 d .
H15A H 0.4286 -0.1385 0.0815 0.128 Uiso 1 1 calc R
H15B H 0.4040 -0.2096 0.1109 0.128 Uiso 1 1 calc R
H15C H 0.5348 -0.1757 0.0935 0.128 Uiso 1 1 calc R
C16 C 0.7815(5) 0.1165(5) 0.09299(10) 0.0563(14) Uani 1 1 d .
C17 C 0.8295(7) 0.0416(7) 0.11084(13) 0.087(2) Uani 1 1 d .
H17A H 0.7517 -0.0301 0.1207 0.104 Uiso 1 1 calc R
H17B H 0.8656 -0.0018 0.0987 0.104 Uiso 1 1 calc R
C18 C 0.9330(8) 0.1246(7) 0.13131(13) 0.102(2) Uani 1 1 d .
H18B H 1.0168 0.1845 0.1218 0.153 Uiso 1 1 calc R
H18C H 0.9473 0.0666 0.1439 0.153 Uiso 1 1 calc R
H18A H 0.9036 0.1777 0.1418 0.153 Uiso 1 1 calc R

loop_
_atom_site_aniso_label
_atom_site_aniso_U_11
_atom_site_aniso_U_22
_atom_site_aniso_U_33
_atom_site_aniso_U_23
_atom_site_aniso_U_13
_atom_site_aniso_U_12
Zn1 0.0447(3) 0.0499(3) 0.0412(3) 0.0076(2) 0.0050(2) 0.0281(3)
Zn2 0.0486(4) 0.0486(4) 0.0352(3) 0.0028(3) 0.0028(3) 0.0280(4)
C1 0.050(3) 0.049(3) 0.036(2) 0.005(2) 0.005(2) 0.028(2)
C2 0.059(3) 0.073(4) 0.036(2) 0.012(2) 0.013(2) 0.029(3)
C3 0.081(4) 0.099(5) 0.057(3) 0.006(3) 0.025(3) 0.048(4)
C4 0.049(3) 0.043(3) 0.038(2) -0.001(2) -0.006(2) 0.024(2)
C5 0.064(3) 0.077(4) 0.043(3) 0.006(3) -0.007(2) 0.039(3)
C6 0.094(5) 0.090(5) 0.082(4) 0.011(4) -0.018(4) 0.063(4)
C7 0.041(2) 0.052(3) 0.040(2) 0.005(2) 0.001(2) 0.028(2)
C8 0.036(3) 0.066(4) 0.058(3) 0.000(3) -0.001(2) 0.023(3)
C9 0.055(4) 0.069(4) 0.124(6) -0.033(4) 0.001(4) 0.016(3)
C10 0.057(3) 0.055(3) 0.039(2) 0.007(2) 0.011(2) 0.036(3)
C11 0.067(4) 0.073(4) 0.045(3) 0.011(3) 0.020(3) 0.030(3)
C12 0.141(7) 0.092(6) 0.101(5) -0.004(4) 0.073(5) 0.045(5)
C13 0.065(3) 0.052(3) 0.045(2) 0.001(2) -0.004(2) 0.035(3)
C14 0.087(4) 0.068(4) 0.047(3) 0.015(3) 0.001(3) 0.036(3)
C15 0.083(4) 0.070(4) 0.079(4) 0.015(3) -0.012(3) 0.020(4)
C16 0.068(4) 0.052(3) 0.064(3) -0.013(2) -0.021(3) 0.041(3)
C17 0.115(5) 0.086(5) 0.094(4) -0.015(4) -0.040(4) 0.076(5)
C18 0.126(7) 0.101(5) 0.083(4) -0.014(4) -0.059(4) 0.059(5)

loop_
_atom_type_symbol
_atom_type_description
_atom_type_scat_dispersion_real
_atom_type_scat_dispersion_imag
_atom_type_scat_source
C C 0.0033 0.0016 'International Tables Vol C Tables 4.2.6.8 and 6.1.1.4'
H H 0.0000 0.0000 'International Tables Vol C Tables 4.2.6.8 and 6.1.1.4'
Zn Zn 0.2839 1.4301 'International Tables Vol C Tables 4.2.6.8 and 6.1.1.4'

loop_
_geom_angle_atom_site_label_1
_geom_angle_atom_site_label_2
_geom_angle_atom_site_label_3
_geom_angle
_geom_angle_site_symmetry_1
_geom_angle_site_symmetry_3
C1 Zn1 C13 174.7(2) . .
C1 Zn1 Zn2 69.77(14) . .
C13 Zn1 Zn2 114.99(14) . .
C1 Zn1 Zn1 114.25(15) . 7_665
C13 Zn1 Zn1 70.92(14) . 7_665
Zn2 Zn1 Zn1 59.671(13) . 7_665
C10 Zn2 C10 175.5(3) 7_665 .
C10 Zn2 Zn1 114.07(14) 7_665 .
C10 Zn2 Zn1 70.14(13) . .
C10 Zn2 Zn1 70.14(13) 7_665 7_665
C10 Zn2 Zn1 114.07(14) . 7_665
Zn1 Zn2 Zn1 60.66(3) . 7_665
C4 C1 C2 122.8(4) . .
C4 C1 Zn1 115.0(3) . .
C2 C1 Zn1 121.8(3) . .
C3 C2 C1 112.8(5) . .
C3 C2 H2A 109.0 . .
C1 C2 H2A 109.0 . .
C3 C2 H2B 109.0 . .
C1 C2 H2B 109.0 . .
H2A C2 H2B 107.8 . .
C2 C3 H3A 109.5 . .
C2 C3 H3B 109.5 . .
H3A C3 H3B 109.5 . .
C2 C3 H3C 109.5 . .
H3A C3 H3C 109.5 . .
H3B C3 H3C 109.5 . .
C1 C4 C7 119.4(4) . .
C1 C4 C5 125.2(4) . .
C7 C4 C5 115.4(4) . .
C6 C5 C4 113.0(4) . .
C6 C5 H5B 109.0 . .
C4 C5 H5B 109.0 . .
C6 C5 H5A 109.0 . .
C4 C5 H5A 109.0 . .
H5B C5 H5A 107.8 . .
C5 C6 H6A 109.5 . .
C5 C6 H6C 109.5 . .
H6A C6 H6C 109.5 . .
C5 C6 H6B 109.5 . .
H6A C6 H6B 109.5 . .
H6C C6 H6B 109.5 . .
C10 C7 C4 119.6(4) . .
C10 C7 C8 124.9(4) . .
C4 C7 C8 115.5(4) . .
C9 C8 C7 112.9(4) . .
C9 C8 H8B 109.0 . .
C7 C8 H8B 109.0 . .
C9 C8 H8A 109.0 . .
C7 C8 H8A 109.0 . .
H8B C8 H8A 107.8 . .
C8 C9 H9A 109.5 . .
C8 C9 H9C 109.5 . .
H9A C9 H9C 109.5 . .
C8 C9 H9B 109.5 . .
H9A C9 H9B 109.5 . .
H9C C9 H9B 109.5 . .
C7 C10 C11 124.0(5) . .
C7 C10 Zn2 114.7(3) . .
C11 C10 Zn2 121.1(4) . .
C12 C11 C10 115.1(5) . .
C12 C11 H11A 108.5 . .
C10 C11 H11A 108.5 . .
C12 C11 H11B 108.5 . .
C10 C11 H11B 108.5 . .
H11A C11 H11B 107.5 . .
C11 C12 H12C 109.5 . .
C11 C12 H12B 109.5 . .
H12C C12 H12B 109.5 . .
C11 C12 H12A 109.5 . .
H12C C12 H12A 109.5 . .
H12B C12 H12A 109.5 . .
C16 C13 C14 122.0(4) . .
C16 C13 Zn1 115.3(4) . .
C14 C13 Zn1 122.2(4) . .
C15 C14 C13 110.9(4) . .
C15 C14 H14B 109.5 . .
C13 C14 H14B 109.5 . .
C15 C14 H14A 109.5 . .
C13 C14 H14A 109.5 . .
H14B C14 H14A 108.0 . .
C14 C15 H15A 109.5 . .
C14 C15 H15B 109.5 . .
H15A C15 H15B 109.5 . .
C14 C15 H15C 109.5 . .
H15A C15 H15C 109.5 . .
H15B C15 H15C 109.5 . .
C13 C16 C16 120.0(4) . 7_665
C13 C16 C17 124.0(5) . .
C16 C16 C17 115.9(4) 7_665 .
C18 C17 C16 115.0(5) . .
C18 C17 H17A 108.5 . .
C16 C17 H17A 108.5 . .
C18 C17 H17B 108.5 . .
C16 C17 H17B 108.5 . .
H17A C17 H17B 107.5 . .
C17 C18 H18B 109.5 . .
C17 C18 H18C 109.5 . .
H18B C18 H18C 109.5 . .
C17 C18 H18A 109.5 . .
H18B C18 H18A 109.5 . .
H18C C18 H18A 109.5 . .

loop_
_geom_bond_atom_site_label_1
_geom_bond_atom_site_label_2
_geom_bond_distance
_geom_bond_site_symmetry_2
Zn1 C1 1.930(4) .
Zn1 C13 1.940(5) .
Zn1 Zn2 2.9400(13) .
Zn1 Zn1 2.9691(14) 7_665
Zn2 C10 1.959(5) 7_665
Zn2 C10 1.959(5) .
Zn2 Zn1 2.9400(13) 7_665
C1 C4 1.359(6) .
C1 C2 1.524(6) .
C2 C3 1.492(7) .
C2 H2A 0.9900 .
C2 H2B 0.9900 .
C3 H3A 0.9800 .
C3 H3B 0.9800 .
C3 H3C 0.9800 .
C4 C7 1.509(6) .
C4 C5 1.522(6) .
C5 C6 1.513(8) .
C5 H5B 0.9900 .
C5 H5A 0.9900 .
C6 H6A 0.9800 .
C6 H6C 0.9800 .
C6 H6B 0.9800 .
C7 C10 1.350(6) .
C7 C8 1.516(6) .
C8 C9 1.486(8) .
C8 H8B 0.9900 .
C8 H8A 0.9900 .
C9 H9A 0.9800 .
C9 H9C 0.9800 .
C9 H9B 0.9800 .
C10 C11 1.502(6) .
C11 C12 1.462(8) .
C11 H11A 0.9900 .
C11 H11B 0.9900 .
C12 H12C 0.9800 .
C12 H12B 0.9800 .
C12 H12A 0.9800 .
C13 C16 1.359(7) .
C13 C14 1.527(7) .
C14 C15 1.527(8) .
C14 H14B 0.9900 .
C14 H14A 0.9900 .
C15 H15A 0.9800 .
C15 H15B 0.9800 .
C15 H15C 0.9800 .
C16 C16 1.506(11) 7_665
C16 C17 1.512(7) .
C17 C18 1.480(8) .
C17 H17A 0.9900 .
C17 H17B 0.9900 .
C18 H18B 0.9800 .
C18 H18C 0.9800 .
C18 H18A 0.9800 .

loop_
_geom_torsion_atom_site_label_1
_geom_torsion_atom_site_label_2
_geom_torsion_atom_site_label_3
_geom_torsion_atom_site_label_4
_geom_torsion
_geom_torsion_site_symmetry_1
_geom_torsion_site_symmetry_4
C1 Zn1 Zn2 C10 -89.0(2) . 7_665
C13 Zn1 Zn2 C10 93.6(2) . 7_665
Zn1 Zn1 Zn2 C10 47.31(14) 7_665 7_665
C1 Zn1 Zn2 C10 89.3(2) . .
C13 Zn1 Zn2 C10 -88.1(2) . .
Zn1 Zn1 Zn2 C10 -134.47(14) 7_665 .
C1 Zn1 Zn2 Zn1 -136.28(15) . 7_665
C13 Zn1 Zn2 Zn1 46.32(17) . 7_665
C13 Zn1 C1 C4 86(2) . .
Zn2 Zn1 C1 C4 -67.6(3) . .
Zn1 Zn1 C1 C4 -108.5(4) 7_665 .
C13 Zn1 C1 C2 -87(2) . .
Zn2 Zn1 C1 C2 119.6(4) . .
Zn1 Zn1 C1 C2 78.8(4) 7_665 .
C4 C1 C2 C3 -100.2(6) . .
Zn1 C1 C2 C3 72.0(5) . .
C2 C1 C4 C7 -178.6(4) . .
Zn1 C1 C4 C7 8.7(6) . .
C2 C1 C4 C5 1.1(8) . .
Zn1 C1 C4 C5 -171.6(4) . .
C1 C4 C5 C6 -122.0(6) . .
C7 C4 C5 C6 57.7(6) . .
C1 C4 C7 C10 52.6(7) . .
C5 C4 C7 C10 -127.1(5) . .
C1 C4 C7 C8 -124.4(5) . .
C5 C4 C7 C8 55.9(6) . .
C10 C7 C8 C9 -108.4(6) . .
C4 C7 C8 C9 68.4(6) . .
C4 C7 C10 C11 -177.6(5) . .
C8 C7 C10 C11 -0.9(8) . .
C4 C7 C10 Zn2 7.2(6) . .
C8 C7 C10 Zn2 -176.1(4) . .
C10 Zn2 C10 C7 92.7(4) 7_665 .
Zn1 Zn2 C10 C7 -66.2(3) . .
Zn1 Zn2 C10 C7 -109.1(3) 7_665 .
C10 Zn2 C10 C11 -82.6(4) 7_665 .
Zn1 Zn2 C10 C11 118.5(4) . .
Zn1 Zn2 C10 C11 75.6(4) 7_665 .
C7 C10 C11 C12 -118.9(7) . .
Zn2 C10 C11 C12 56.0(7) . .
C1 Zn1 C13 C16 101(2) . .
Zn2 Zn1 C13 C16 -106.5(4) . .
Zn1 Zn1 C13 C16 -65.2(4) 7_665 .
C1 Zn1 C13 C14 -72(2) . .
Zn2 Zn1 C13 C14 80.6(4) . .
Zn1 Zn1 C13 C14 121.9(4) 7_665 .
C16 C13 C14 C15 -90.7(6) . .
Zn1 C13 C14 C15 81.7(6) . .
C14 C13 C16 C16 179.7(5) . 7_665
Zn1 C13 C16 C16 6.8(7) . 7_665
C14 C13 C16 C17 1.7(8) . .
Zn1 C13 C16 C17 -171.2(4) . .
C13 C16 C17 C18 -116.3(7) . .
C16 C16 C17 C18 65.6(8) 7_665 .
